data_4036488
loop_
_publ_author_name
'Ishii, Akihiko'
'Makishima, Yukihiro'
'Nakata, Norio'

_publ_section_title
;
 Red and Near-Infrared Photoluminescence of D-\p-A-Type Compounds Based on
 a 1,4-Diaryl-1-thio-1,3-butadiene Conjugated System in a Dibenzobarrelene
 Skeleton.
;
_journal_issue 22
_journal_name_full 'The Journal of organic chemistry'
_journal_page_first 11598
_journal_page_last 11604
_journal_paper_doi 10.1021/acs.joc.5b02189
_journal_volume 80
_journal_year 2015
_chemical_formula_moiety 'C33 H24 N2 S'
_chemical_formula_sum 'C33 H24 N2 S'
_chemical_formula_weight 480.60
_space_group_IT_number 14
_space_group_name_Hall '-P 2ybc'
_space_group_name_H-M_alt 'P 1 21/c 1'
_symmetry_cell_setting monoclinic
_symmetry_Int_Tables_number 14
_symmetry_space_group_name_Hall '-P 2ybc'
_symmetry_space_group_name_H-M 'P 1 21/c 1'
_atom_sites_solution_hydrogens geom
_atom_sites_solution_primary direct
_atom_sites_solution_secondary difmap
_audit_creation_method SHELXL-97
_cell_angle_alpha 90.00
_cell_angle_beta 92.104(6)
_cell_angle_gamma 90.00
_cell_formula_units_Z 4
_cell_length_a 21.543(5)
_cell_length_b 8.059(2)
_cell_length_c 13.926(3)
_cell_measurement_temperature 100(2)
_cell_volume 2416.1(10)
_computing_cell_refinement 'Bruker SAINT'
_computing_data_collection 'Bruker SMART'
_computing_data_reduction 'Bruker SAINT'
_computing_molecular_graphics 'Yadokari-XG 2009 (Wakita, Nemoto et al., 2009)'
_computing_publication_material 'Yadokari-XG 2009 (Wakita, Nemoto et al., 2009)'
_computing_structure_refinement 'SHELXL-97 (Sheldrick, 1997)'
_computing_structure_solution 'SHELXS-97 (Sheldrick, 1990)'
_diffrn_ambient_temperature 100(2)
_diffrn_measured_fraction_theta_full 0.998
_diffrn_measured_fraction_theta_max 0.998
_diffrn_measurement_device_type 'CCD area detector'
_diffrn_measurement_method 'phi and omega scans'
_diffrn_radiation_monochromator graphite
_diffrn_radiation_source 'fine-focus sealed tube'
_diffrn_radiation_type MoK\a
_diffrn_radiation_wavelength 0.71073
_diffrn_reflns_av_R_equivalents 0.0367
_diffrn_reflns_av_sigmaI/netI 0.0415
_diffrn_reflns_limit_h_max 27
_diffrn_reflns_limit_h_min -27
_diffrn_reflns_limit_k_max 10
_diffrn_reflns_limit_k_min -6
_diffrn_reflns_limit_l_max 17
_diffrn_reflns_limit_l_min -17
_diffrn_reflns_number 15191
_diffrn_reflns_theta_full 26.49
_diffrn_reflns_theta_max 26.49
_diffrn_reflns_theta_min 1.89
_exptl_absorpt_coefficient_mu 0.160
_exptl_absorpt_correction_T_max 0.9581
_exptl_absorpt_correction_T_min 0.9551
_exptl_absorpt_correction_type empirical
_exptl_absorpt_process_details 'SADABS (Sheldrick, 1997)'
_exptl_crystal_colour orange
_exptl_crystal_density_diffrn 1.321
_exptl_crystal_density_meas ?
_exptl_crystal_density_method 'not measured'
_exptl_crystal_description prism
_exptl_crystal_F_000 1008
_exptl_crystal_size_max 0.29
_exptl_crystal_size_mid 0.28
_exptl_crystal_size_min 0.27
_refine_diff_density_max 0.385
_refine_diff_density_min -0.227
_refine_diff_density_rms 0.057
_refine_ls_extinction_method none
_refine_ls_goodness_of_fit_ref 1.022
_refine_ls_hydrogen_treatment constr
_refine_ls_matrix_type full
_refine_ls_number_parameters 327
_refine_ls_number_reflns 4993
_refine_ls_number_restraints 0
_refine_ls_restrained_S_all 1.022
_refine_ls_R_factor_all 0.0560
_refine_ls_R_factor_gt 0.0468
_refine_ls_shift/su_max 0.000
_refine_ls_shift/su_mean 0.000
_refine_ls_structure_factor_coef Fsqd
_refine_ls_weighting_details 'calc w=1/[\s^2^(Fo^2^)+(0.0701P)^2^+0.8511P] where P=(Fo^2^+2Fc^2^)/3'
_refine_ls_weighting_scheme calc
_refine_ls_wR_factor_gt 0.1162
_refine_ls_wR_factor_ref 0.1231
_reflns_number_gt 4296
_reflns_number_total 4993
_reflns_threshold_expression >2sigma(I)
_cod_data_source_file jo5b02189_si_003.cif
_cod_data_source_block naka401
_cod_depositor_comments
;
The following automatic conversions were performed:

data item '_exptl_crystal_density_meas' value 'not measured' was
changed to '?' -- the value is perceived as not measured.

Automatic conversion script
Id: cif_fix_values 6909 2019-04-08 15:41:33Z antanas 
;
_cod_original_cell_volume 2416.2(10)
_cod_original_sg_symbol_H-M 'P 21/c'
_cod_database_code 4036488

loop_
_symmetry_equiv_pos_as_xyz
'x, y, z'
'-x, y+1/2, -z+1/2'
'-x, -y, -z'
'x, -y-1/2, z-1/2'

loop_
_atom_site_label
_atom_site_type_symbol
_atom_site_fract_x
_atom_site_fract_y
_atom_site_fract_z
_atom_site_U_iso_or_equiv
_atom_site_adp_type
_atom_site_occupancy
_atom_site_symmetry_multiplicity
_atom_site_calc_flag
_atom_site_refinement_flags
C1 C 0.23233(8) 0.1564(2) 0.75974(12) 0.0155(3) Uani 1 1 d .
S1 S 0.151238(19) 0.10381(5) 0.77325(3) 0.01817(13) Uani 1 1 d .
C2 C 0.16732(8) -0.0104(2) 0.88059(12) 0.0173(4) Uani 1 1 d .
C3 C 0.22855(8) -0.0107(2) 0.90763(12) 0.0169(3) Uani 1 1 d .
H1 H 0.2439 -0.0678 0.9632 0.020 Uiso 1 1 calc R
C4 C 0.26821(8) 0.0803(2) 0.84697(12) 0.0153(3) Uani 1 1 d .
C5 C 0.33043(8) 0.1030(2) 0.84576(12) 0.0157(3) Uani 1 1 d .
C6 C 0.26222(8) 0.0875(2) 0.66985(12) 0.0160(3) Uani 1 1 d .
C7 C 0.23332(8) 0.0069(2) 0.59320(12) 0.0195(4) Uani 1 1 d .
H2 H 0.1900 -0.0156 0.5932 0.023 Uiso 1 1 calc R
C8 C 0.26840(9) -0.0414(2) 0.51563(13) 0.0233(4) Uani 1 1 d .
H3 H 0.2488 -0.0962 0.4623 0.028 Uiso 1 1 calc R
C9 C 0.33158(9) -0.0097(2) 0.51605(13) 0.0236(4) Uani 1 1 d .
H4 H 0.3551 -0.0426 0.4629 0.028 Uiso 1 1 calc R
C10 C 0.36102(8) 0.0704(2) 0.59422(12) 0.0198(4) Uani 1 1 d .
H5 H 0.4044 0.0913 0.5948 0.024 Uiso 1 1 calc R
C11 C 0.32622(8) 0.1188(2) 0.67065(12) 0.0165(4) Uani 1 1 d .
C12 C 0.24740(8) 0.3420(2) 0.75945(12) 0.0165(3) Uani 1 1 d .
C13 C 0.20653(8) 0.4745(2) 0.75311(12) 0.0200(4) Uani 1 1 d .
H6 H 0.1630 0.4559 0.7501 0.024 Uiso 1 1 calc R
C14 C 0.23013(9) 0.6359(2) 0.75123(12) 0.0224(4) Uani 1 1 d .
H7 H 0.2024 0.7274 0.7456 0.027 Uiso 1 1 calc R
C15 C 0.29342(9) 0.6633(2) 0.75753(12) 0.0229(4) Uani 1 1 d .
H8 H 0.3090 0.7736 0.7573 0.028 Uiso 1 1 calc R
C16 C 0.33479(8) 0.5293(2) 0.76422(12) 0.0196(4) Uani 1 1 d .
H9 H 0.3783 0.5483 0.7697 0.024 Uiso 1 1 calc R
C17 C 0.31176(8) 0.3693(2) 0.76274(12) 0.0171(4) Uani 1 1 d .
C18 C 0.11595(8) -0.0898(2) 0.92741(12) 0.0180(4) Uani 1 1 d .
C19 C 0.05662(8) -0.0982(2) 0.88360(13) 0.0217(4) Uani 1 1 d .
H10 H 0.0498 -0.0495 0.8220 0.026 Uiso 1 1 calc R
C20 C 0.00761(8) -0.1747(2) 0.92659(13) 0.0226(4) Uani 1 1 d .
H11 H -0.0319 -0.1783 0.8940 0.027 Uiso 1 1 calc R
C21 C 0.01532(8) -0.2474(2) 1.01791(12) 0.0204(4) Uani 1 1 d .
C22 C 0.07468(8) -0.2349(2) 1.06394(13) 0.0223(4) Uani 1 1 d .
H12 H 0.0813 -0.2799 1.1265 0.027 Uiso 1 1 calc R
C23 C 0.12303(8) -0.1587(2) 1.01977(13) 0.0207(4) Uani 1 1 d .
H13 H 0.1624 -0.1526 1.0526 0.025 Uiso 1 1 calc R
N1 N -0.03289(7) -0.3266(2) 1.06033(11) 0.0271(4) Uani 1 1 d .
C24 C -0.09323(9) -0.3402(3) 1.01086(13) 0.0260(4) Uani 1 1 d .
H14 H -0.1107 -0.2291 1.0003 0.039 Uiso 1 1 calc R
H15 H -0.1212 -0.4054 1.0501 0.039 Uiso 1 1 calc R
H16 H -0.0886 -0.3953 0.9488 0.039 Uiso 1 1 calc R
C25 C -0.02431(9) -0.3970(3) 1.15526(14) 0.0284(4) Uani 1 1 d .
H17 H 0.0107 -0.4747 1.1560 0.043 Uiso 1 1 calc R
H18 H -0.0621 -0.4562 1.1723 0.043 Uiso 1 1 calc R
H19 H -0.0157 -0.3081 1.2019 0.043 Uiso 1 1 calc R
C26 C 0.37651(8) 0.0116(2) 0.90557(12) 0.0161(3) Uani 1 1 d .
C27 C 0.42754(8) -0.0622(2) 0.86222(12) 0.0189(4) Uani 1 1 d .
H20 H 0.4345 -0.0400 0.7965 0.023 Uiso 1 1 calc R
C28 C 0.46779(8) -0.1663(2) 0.91311(13) 0.0207(4) Uani 1 1 d .
H21 H 0.5016 -0.2165 0.8823 0.025 Uiso 1 1 calc R
C29 C 0.45833(8) -0.1969(2) 1.00995(13) 0.0193(4) Uani 1 1 d .
C30 C 0.40926(8) -0.1199(2) 1.05517(13) 0.0206(4) Uani 1 1 d .
H22 H 0.4034 -0.1388 1.1216 0.025 Uiso 1 1 calc R
C31 C 0.36908(8) -0.0162(2) 1.00367(13) 0.0193(4) Uani 1 1 d .
H23 H 0.3361 0.0367 1.0353 0.023 Uiso 1 1 calc R
C32 C 0.49759(8) -0.3092(2) 1.06582(13) 0.0222(4) Uani 1 1 d .
N2 N 0.52669(8) -0.3986(2) 1.11309(13) 0.0300(4) Uani 1 1 d .
C33 C 0.34982(8) 0.2096(2) 0.76093(12) 0.0169(3) Uani 1 1 d .
H24 H 0.3956 0.2307 0.7615 0.020 Uiso 1 1 calc R

loop_
_atom_site_aniso_label
_atom_site_aniso_U_11
_atom_site_aniso_U_22
_atom_site_aniso_U_33
_atom_site_aniso_U_23
_atom_site_aniso_U_13
_atom_site_aniso_U_12
C1 0.0126(8) 0.0169(8) 0.0171(8) -0.0003(7) 0.0001(6) -0.0004(6)
S1 0.0136(2) 0.0218(2) 0.0190(2) 0.00375(16) -0.00060(15) 0.00094(16)
C2 0.0194(9) 0.0154(8) 0.0169(8) -0.0012(6) 0.0006(6) 0.0009(7)
C3 0.0183(8) 0.0159(8) 0.0163(8) 0.0005(6) -0.0007(6) 0.0013(7)
C4 0.0182(8) 0.0123(8) 0.0154(8) -0.0017(6) -0.0021(6) 0.0015(6)
C5 0.0174(8) 0.0143(8) 0.0154(8) -0.0013(6) 0.0000(6) 0.0000(6)
C6 0.0192(8) 0.0124(8) 0.0164(8) 0.0015(6) 0.0012(6) 0.0029(6)
C7 0.0205(9) 0.0179(9) 0.0196(9) 0.0011(7) -0.0037(7) 0.0014(7)
C8 0.0293(10) 0.0213(9) 0.0188(9) -0.0029(7) -0.0055(7) 0.0038(8)
C9 0.0289(10) 0.0246(10) 0.0173(9) -0.0002(7) 0.0038(7) 0.0079(8)
C10 0.0188(9) 0.0179(9) 0.0228(9) 0.0031(7) 0.0028(7) 0.0028(7)
C11 0.0186(8) 0.0141(8) 0.0167(8) 0.0024(6) -0.0011(6) 0.0011(6)
C12 0.0192(9) 0.0163(8) 0.0142(8) -0.0002(6) 0.0008(6) 0.0005(7)
C13 0.0217(9) 0.0217(9) 0.0166(8) 0.0009(7) 0.0012(7) 0.0033(7)
C14 0.0307(10) 0.0174(9) 0.0189(9) 0.0007(7) -0.0006(7) 0.0067(7)
C15 0.0353(11) 0.0143(9) 0.0190(9) 0.0009(7) -0.0012(7) -0.0018(7)
C16 0.0227(9) 0.0207(9) 0.0154(8) -0.0002(7) 0.0000(7) -0.0032(7)
C17 0.0203(9) 0.0178(9) 0.0133(8) -0.0007(6) 0.0017(6) 0.0006(7)
C18 0.0187(8) 0.0159(8) 0.0193(8) -0.0008(7) 0.0001(7) 0.0008(7)
C19 0.0212(9) 0.0253(10) 0.0184(9) 0.0022(7) -0.0027(7) -0.0017(7)
C20 0.0169(9) 0.0268(10) 0.0238(9) -0.0011(8) -0.0026(7) -0.0028(7)
C21 0.0196(9) 0.0198(9) 0.0218(9) -0.0011(7) 0.0016(7) -0.0016(7)
C22 0.0220(9) 0.0246(9) 0.0202(9) 0.0047(7) -0.0002(7) 0.0010(7)
C23 0.0155(8) 0.0229(9) 0.0234(9) 0.0013(7) -0.0016(7) 0.0007(7)
N1 0.0191(8) 0.0368(10) 0.0254(8) 0.0060(7) 0.0013(6) -0.0065(7)
C24 0.0199(9) 0.0333(11) 0.0251(9) -0.0031(8) 0.0047(7) -0.0057(8)
C25 0.0214(10) 0.0357(11) 0.0286(10) 0.0079(8) 0.0082(8) 0.0008(8)
C26 0.0145(8) 0.0121(8) 0.0215(9) -0.0009(6) -0.0018(6) -0.0031(6)
C27 0.0177(8) 0.0200(9) 0.0190(8) -0.0002(7) 0.0004(7) -0.0008(7)
C28 0.0155(8) 0.0197(9) 0.0270(9) -0.0019(7) 0.0011(7) 0.0006(7)
C29 0.0173(8) 0.0142(8) 0.0259(9) -0.0001(7) -0.0052(7) -0.0019(7)
C30 0.0209(9) 0.0228(9) 0.0178(8) -0.0001(7) -0.0033(7) -0.0020(7)
C31 0.0165(8) 0.0206(9) 0.0208(9) -0.0022(7) 0.0004(7) -0.0002(7)
C32 0.0201(9) 0.0198(9) 0.0266(9) -0.0017(8) -0.0026(7) -0.0026(7)
N2 0.0280(9) 0.0246(9) 0.0365(9) 0.0018(7) -0.0107(7) 0.0016(7)
C33 0.0148(8) 0.0165(8) 0.0194(8) 0.0006(7) 0.0000(6) -0.0011(7)

loop_
_atom_type_symbol
_atom_type_description
_atom_type_scat_dispersion_real
_atom_type_scat_dispersion_imag
_atom_type_scat_source
C C 0.0033 0.0016 'International Tables Vol C Tables 4.2.6.8 and 6.1.1.4'
H H 0.0000 0.0000 'International Tables Vol C Tables 4.2.6.8 and 6.1.1.4'
N N 0.0061 0.0033 'International Tables Vol C Tables 4.2.6.8 and 6.1.1.4'
S S 0.1246 0.1234 'International Tables Vol C Tables 4.2.6.8 and 6.1.1.4'

loop_
_geom_angle_atom_site_label_1
_geom_angle_atom_site_label_2
_geom_angle_atom_site_label_3
_geom_angle
C6 C1 C12 104.83(13)
C6 C1 C4 106.62(13)
C12 C1 C4 106.87(13)
C6 C1 S1 115.80(12)
C12 C1 S1 115.70(12)
C4 C1 S1 106.39(11)
C2 S1 C1 92.83(8)
C3 C2 C18 128.49(16)
C3 C2 S1 113.03(13)
C18 C2 S1 118.48(13)
C2 C3 C4 115.55(15)
C5 C4 C3 133.77(16)
C5 C4 C1 113.85(14)
C3 C4 C1 112.15(14)
C4 C5 C26 125.01(15)
C4 C5 C33 112.57(14)
C26 C5 C33 121.37(14)
C7 C6 C11 120.49(16)
C7 C6 C1 127.72(16)
C11 C6 C1 111.78(14)
C6 C7 C8 119.24(17)
C9 C8 C7 120.35(17)
C8 C9 C10 120.42(16)
C11 C10 C9 119.17(17)
C10 C11 C6 120.33(16)
C10 C11 C33 126.65(16)
C6 C11 C33 113.02(14)
C13 C12 C17 120.43(16)
C13 C12 C1 128.27(16)
C17 C12 C1 111.26(14)
C12 C13 C14 119.22(17)
C15 C14 C13 120.48(17)
C14 C15 C16 120.32(17)
C17 C16 C15 119.43(17)
C16 C17 C12 120.05(16)
C16 C17 C33 126.46(16)
C12 C17 C33 113.46(15)
C19 C18 C23 116.57(16)
C19 C18 C2 121.66(16)
C23 C18 C2 121.76(16)
C20 C19 C18 122.35(17)
C19 C20 C21 120.86(17)
N1 C21 C20 121.20(16)
N1 C21 C22 121.67(16)
C20 C21 C22 117.12(16)
C23 C22 C21 121.15(16)
C22 C23 C18 121.90(16)
C21 N1 C25 120.25(16)
C21 N1 C24 120.64(16)
C25 N1 C24 119.11(15)
C31 C26 C27 118.12(16)
C31 C26 C5 122.28(15)
C27 C26 C5 119.41(15)
C28 C27 C26 121.46(16)
C27 C28 C29 119.49(16)
C28 C29 C30 119.86(16)
C28 C29 C32 121.89(16)
C30 C29 C32 118.24(16)
C31 C30 C29 120.28(17)
C30 C31 C26 120.69(16)
N2 C32 C29 176.9(2)
C11 C33 C17 104.75(13)
C11 C33 C5 105.95(13)
C17 C33 C5 107.35(13)

loop_
_geom_bond_atom_site_label_1
_geom_bond_atom_site_label_2
_geom_bond_distance
C1 C6 1.533(2)
C1 C12 1.531(2)
C1 C4 1.543(2)
C1 S1 1.8141(17)
S1 C2 1.7785(18)
C2 C3 1.359(2)
C2 C18 1.453(2)
C3 C4 1.426(2)
C4 C5 1.353(2)
C5 C26 1.470(2)
C5 C33 1.531(2)
C6 C7 1.379(2)
C6 C11 1.401(2)
C7 C8 1.396(3)
C8 C9 1.385(3)
C9 C10 1.398(3)
C10 C11 1.381(2)
C11 C33 1.525(2)
C12 C13 1.385(2)
C12 C17 1.403(2)
C13 C14 1.397(3)
C14 C15 1.381(3)
C15 C16 1.402(3)
C16 C17 1.381(2)
C17 C33 1.527(2)
C18 C19 1.398(2)
C18 C23 1.404(2)
C19 C20 1.378(3)
C20 C21 1.404(3)
C21 N1 1.371(2)
C21 C22 1.413(2)
C22 C23 1.374(2)
N1 C25 1.444(2)
N1 C24 1.453(2)
C26 C31 1.399(2)
C26 C27 1.405(2)
C27 C28 1.383(2)
C28 C29 1.393(3)
C29 C30 1.396(3)
C29 C32 1.446(2)
C30 C31 1.385(2)
C32 N2 1.147(2)

loop_
_geom_torsion_atom_site_label_1
_geom_torsion_atom_site_label_2
_geom_torsion_atom_site_label_3
_geom_torsion_atom_site_label_4
_geom_torsion
C6 C1 S1 C2 116.64(13)
C12 C1 S1 C2 -120.12(13)
C4 C1 S1 C2 -1.62(12)
C1 S1 C2 C3 0.65(14)
C1 S1 C2 C18 -179.17(14)
C18 C2 C3 C4 -179.51(16)
S1 C2 C3 C4 0.69(19)
C2 C3 C4 C5 -175.94(18)
C2 C3 C4 C1 -2.0(2)
C6 C1 C4 C5 53.36(18)
C12 C1 C4 C5 -58.33(18)
S1 C1 C4 C5 177.51(12)
C6 C1 C4 C3 -121.86(15)
C12 C1 C4 C3 126.45(15)
S1 C1 C4 C3 2.29(16)
C3 C4 C5 C26 9.4(3)
C1 C4 C5 C26 -164.43(15)
C3 C4 C5 C33 177.78(17)
C1 C4 C5 C33 3.9(2)
C12 C1 C6 C7 -120.82(18)
C4 C1 C6 C7 126.08(18)
S1 C1 C6 C7 8.0(2)
C12 C1 C6 C11 57.70(17)
C4 C1 C6 C11 -55.39(18)
S1 C1 C6 C11 -173.52(12)
C11 C6 C7 C8 -0.9(2)
C1 C6 C7 C8 177.55(16)
C6 C7 C8 C9 0.5(3)
C7 C8 C9 C10 0.2(3)
C8 C9 C10 C11 -0.6(3)
C9 C10 C11 C6 0.2(3)
C9 C10 C11 C33 -178.96(16)
C7 C6 C11 C10 0.5(2)
C1 C6 C11 C10 -178.12(15)
C7 C6 C11 C33 179.79(15)
C1 C6 C11 C33 1.1(2)
C6 C1 C12 C13 117.78(18)
C4 C1 C12 C13 -129.30(17)
S1 C1 C12 C13 -11.1(2)
C6 C1 C12 C17 -59.76(17)
C4 C1 C12 C17 53.16(18)
S1 C1 C12 C17 171.40(11)
C17 C12 C13 C14 -0.8(2)
C1 C12 C13 C14 -178.13(16)
C12 C13 C14 C15 -1.3(3)
C13 C14 C15 C16 1.1(3)
C14 C15 C16 C17 1.1(3)
C15 C16 C17 C12 -3.2(2)
C15 C16 C17 C33 174.60(16)
C13 C12 C17 C16 3.0(2)
C1 C12 C17 C16 -179.20(15)
C13 C12 C17 C33 -175.02(14)
C1 C12 C17 C33 2.7(2)
C3 C2 C18 C19 -170.66(17)
S1 C2 C18 C19 9.1(2)
C3 C2 C18 C23 10.7(3)
S1 C2 C18 C23 -169.49(13)
C23 C18 C19 C20 -2.1(3)
C2 C18 C19 C20 179.25(16)
C18 C19 C20 C21 0.4(3)
C19 C20 C21 N1 -178.70(17)
C19 C20 C21 C22 1.5(3)
N1 C21 C22 C23 178.42(17)
C20 C21 C22 C23 -1.8(3)
C21 C22 C23 C18 0.1(3)
C19 C18 C23 C22 1.8(3)
C2 C18 C23 C22 -179.54(16)
C20 C21 N1 C25 -178.53(17)
C22 C21 N1 C25 1.3(3)
C20 C21 N1 C24 1.2(3)
C22 C21 N1 C24 -178.99(17)
C4 C5 C26 C31 -45.1(2)
C33 C5 C26 C31 147.56(16)
C4 C5 C26 C27 129.85(18)
C33 C5 C26 C27 -37.5(2)
C31 C26 C27 C28 3.2(3)
C5 C26 C27 C28 -171.89(16)
C26 C27 C28 C29 -1.1(3)
C27 C28 C29 C30 -1.3(3)
C27 C28 C29 C32 177.75(16)
C28 C29 C30 C31 1.5(3)
C32 C29 C30 C31 -177.62(16)
C29 C30 C31 C26 0.8(3)
C27 C26 C31 C30 -3.1(2)
C5 C26 C31 C30 171.92(16)
C28 C29 C32 N2 -162(4)
C30 C29 C32 N2 17(4)
C10 C11 C33 C17 121.57(18)
C6 C11 C33 C17 -57.63(17)
C10 C11 C33 C5 -125.09(18)
C6 C11 C33 C5 55.70(18)
C16 C17 C33 C11 -122.42(18)
C12 C17 C33 C11 55.49(18)
C16 C17 C33 C5 125.24(17)
C12 C17 C33 C5 -56.85(18)
C4 C5 C33 C11 -58.78(18)
C26 C5 C33 C11 110.04(17)
C4 C5 C33 C17 52.74(18)
C26 C5 C33 C17 -138.44(15)

loop_
_cod_changelog_entry_id
_cod_changelog_entry_author
_cod_changelog_entry_date
_cod_changelog_entry_text
1 'Vaitkus, Antanas' 2022-06-28T16:45:00+03:00
;
 Removed the '_chemical_name_systematic' data item that had an incorrect value.
;
